data_7015261
loop_
_publ_author_name
'Weber, Lothar'
'Eickhoff, Daniel'
'Werner, Vanessa'
'B\"ohling, Lena'
'Schwedler, Stefanie'
'Chrostowska, Anna'
'Dargelos, Alain'
'Maciejczyk, Ma\/lgorzata'
'Stammler, Hans-Georg'
'Neumann, Beate'

_publ_section_title
;
 Syntheses, crystal structures, photophysical and theoretical studies
 of 1,3,2-benzodiazaborolyl-functionalized diphenylacetylenes.
;
_journal_issue 17
_journal_name_full 'Dalton transactions (Cambridge, England : 2003)'
_journal_page_first 4434
_journal_page_last 4446
_journal_paper_doi 10.1039/c0dt01410a
_journal_volume 40
_journal_year 2011
_chemical_formula_moiety 'C24 H23 B N2'
_chemical_formula_sum 'C24 H23 B N2'
_chemical_formula_weight 350.25
_chemical_name_systematic ?
_space_group_IT_number 2
_symmetry_cell_setting triclinic
_symmetry_space_group_name_Hall '-P 1'
_symmetry_space_group_name_H-M 'P -1'
_atom_sites_solution_hydrogens geom
_atom_sites_solution_primary direct
_atom_sites_solution_secondary difmap
_audit_creation_method SHELXL-97
_cell_angle_alpha 90.2759(9)
_cell_angle_beta 94.1820(9)
_cell_angle_gamma 102.1840(7)
_cell_formula_units_Z 4
_cell_length_a 8.22890(10)
_cell_length_b 9.35640(10)
_cell_length_c 26.2207(3)
_cell_measurement_reflns_used 32457
_cell_measurement_temperature 100(2)
_cell_measurement_theta_max 27.485
_cell_measurement_theta_min 2.910
_cell_volume 1967.66(4)
_computing_cell_refinement 'HKL Scalepack (Otwinowski & Minor 1997)'
_computing_data_collection 'Collect, Bruker AXS, 2004'
_computing_data_reduction 'Denzo and Scalepack (Otwinowski & Minor, 1997)'
_computing_molecular_graphics 'SHELXTL-PLUS (1990)'
_computing_publication_material 'SHELXL-97 (Sheldrick, 1997)'
_computing_structure_refinement 'SHELXL-97 (Sheldrick, 1997)'
_computing_structure_solution 'SHELXS-97 (Sheldrick, 1990)'
_diffrn_ambient_temperature 100(2)
_diffrn_measured_fraction_theta_full 0.997
_diffrn_measured_fraction_theta_max 0.997
_diffrn_measurement_device_type KappaCCD
_diffrn_measurement_method CCD
_diffrn_radiation_monochromator graphite
_diffrn_radiation_source 'fine-focus sealed tube'
_diffrn_radiation_type MoK\a
_diffrn_radiation_wavelength 0.71073
_diffrn_reflns_av_R_equivalents 0.033
_diffrn_reflns_av_sigmaI/netI 0.0364
_diffrn_reflns_limit_h_max 10
_diffrn_reflns_limit_h_min -10
_diffrn_reflns_limit_k_max 12
_diffrn_reflns_limit_k_min -12
_diffrn_reflns_limit_l_max 33
_diffrn_reflns_limit_l_min -34
_diffrn_reflns_number 39445
_diffrn_reflns_theta_full 27.48
_diffrn_reflns_theta_max 27.48
_diffrn_reflns_theta_min 3.00
_exptl_absorpt_coefficient_mu 0.068
_exptl_absorpt_correction_T_max 0.9865
_exptl_absorpt_correction_T_min 0.9798
_exptl_absorpt_correction_type multi-scan
_exptl_absorpt_process_details 'Denzo and Scalepack (Otwinowski & Minor, 1997)'
_exptl_crystal_colour Colourless
_exptl_crystal_density_diffrn 1.182
_exptl_crystal_density_method 'not measured'
_exptl_crystal_description fragment
_exptl_crystal_F_000 744
_exptl_crystal_size_max 0.30
_exptl_crystal_size_mid 0.25
_exptl_crystal_size_min 0.20
_refine_diff_density_max 0.243
_refine_diff_density_min -0.215
_refine_diff_density_rms 0.041
_refine_ls_extinction_method none
_refine_ls_goodness_of_fit_ref 1.046
_refine_ls_hydrogen_treatment constr
_refine_ls_matrix_type full
_refine_ls_number_parameters 491
_refine_ls_number_reflns 9002
_refine_ls_number_restraints 0
_refine_ls_restrained_S_all 1.046
_refine_ls_R_factor_all 0.0554
_refine_ls_R_factor_gt 0.0394
_refine_ls_shift/su_max 0.000
_refine_ls_shift/su_mean 0.000
_refine_ls_structure_factor_coef Fsqd
_refine_ls_weighting_details 'calc w=1/[\s^2^(Fo^2^)+(0.0480P)^2^+0.2949P] where P=(Fo^2^+2Fc^2^)/3'
_refine_ls_weighting_scheme calc
_refine_ls_wR_factor_gt 0.0937
_refine_ls_wR_factor_ref 0.1016
_reflns_number_gt 7048
_reflns_number_total 9002
_reflns_threshold_expression >2sigma(I)
_cod_data_source_file c0dt01410a.txt
_cod_data_source_block compound2
_cod_depositor_comments
;
The following automatic conversions were performed:
'_symmetry_cell_setting' value 'Triclinic' changed to 'triclinic'
according to '/home/saulius/struct/CIF-dictionaries/cif_core.dic'
dictionary named 'cif_core.dic' version 2.4.1 from 2010-06-29.

Automatic conversion script
Id: cif_fix_enum 1555 2011-01-17 13:19:09Z saulius 

The following automatic conversions were performed:
'_atom_site_symetry_multiplicity' tag replaced with
'_atom_site_symmetry_multiplicity'.

Automatic conversion script
Id: cif_correct_tags 1440 2010-10-19 06:21:57Z saulius 
;
_cod_database_code 7015261

loop_
_symmetry_equiv_pos_as_xyz
'x, y, z'
'-x, -y, -z'

loop_
_atom_site_label
_atom_site_type_symbol
_atom_site_fract_x
_atom_site_fract_y
_atom_site_fract_z
_atom_site_U_iso_or_equiv
_atom_site_adp_type
_atom_site_occupancy
_atom_site_symmetry_multiplicity
_atom_site_calc_flag
_atom_site_refinement_flags
_atom_site_disorder_assembly
_atom_site_disorder_group
N1 N 0.92869(11) 0.72128(9) 0.39120(3) 0.01703(19) Uani 1 1 d . . .
N2 N 1.14234(11) 0.77974(9) 0.33855(3) 0.01762(19) Uani 1 1 d . . .
N3 N 0.04981(11) 0.01021(9) 0.14775(3) 0.01802(19) Uani 1 1 d . . .
N4 N -0.01255(11) 0.21529(10) 0.18323(3) 0.0188(2) Uani 1 1 d . . .
B1 B 0.96493(16) 0.73466(13) 0.33867(5) 0.0175(2) Uani 1 1 d . . .
B2 B 0.10374(16) 0.12034(13) 0.18756(5) 0.0183(3) Uani 1 1 d . . .
C1 C 1.07925(13) 0.75566(11) 0.42158(4) 0.0168(2) Uani 1 1 d . . .
C2 C 1.21030(14) 0.79194(11) 0.38901(4) 0.0176(2) Uani 1 1 d . . .
C3 C 1.37462(14) 0.83390(11) 0.40890(4) 0.0201(2) Uani 1 1 d . . .
H3 H 1.4629 0.8590 0.3870 0.024 Uiso 1 1 calc R . .
C4 C 1.40647(15) 0.83822(12) 0.46192(4) 0.0225(2) Uani 1 1 d . . .
H4 H 1.5181 0.8662 0.4763 0.027 Uiso 1 1 calc R . .
C5 C 1.27703(15) 0.80205(12) 0.49413(4) 0.0226(2) Uani 1 1 d . . .
H5 H 1.3019 0.8058 0.5301 0.027 Uiso 1 1 calc R . .
C6 C 1.11151(14) 0.76040(12) 0.47436(4) 0.0203(2) Uani 1 1 d . . .
H6 H 1.0234 0.7360 0.4964 0.024 Uiso 1 1 calc R . .
C7 C 0.76751(14) 0.68693(12) 0.41344(4) 0.0217(2) Uani 1 1 d . . .
H7A H 0.6793 0.6990 0.3871 0.026 Uiso 1 1 calc R . .
H7B H 0.7682 0.7578 0.4417 0.026 Uiso 1 1 calc R . .
C8 C 0.72505(16) 0.53299(13) 0.43391(5) 0.0284(3) Uani 1 1 d . . .
H8A H 0.7132 0.4619 0.4056 0.043 Uiso 1 1 calc R . .
H8B H 0.6201 0.5193 0.4505 0.043 Uiso 1 1 calc R . .
H8C H 0.8145 0.5184 0.4588 0.043 Uiso 1 1 calc R . .
C9 C 1.24818(14) 0.79153(13) 0.29566(4) 0.0226(2) Uani 1 1 d . . .
H9A H 1.3377 0.8806 0.3006 0.027 Uiso 1 1 calc R . .
H9B H 1.1805 0.8021 0.2636 0.027 Uiso 1 1 calc R . .
C10 C 1.32628(17) 0.65988(15) 0.29032(5) 0.0337(3) Uani 1 1 d . . .
H10A H 1.3976 0.6516 0.3213 0.051 Uiso 1 1 calc R . .
H10B H 1.3935 0.6717 0.2607 0.051 Uiso 1 1 calc R . .
H10C H 1.2383 0.5712 0.2855 0.051 Uiso 1 1 calc R . .
C11 C 0.83996(13) 0.69819(12) 0.29011(4) 0.0180(2) Uani 1 1 d . . .
C12 C 0.73678(14) 0.55864(12) 0.28297(4) 0.0196(2) Uani 1 1 d . . .
H12 H 0.7357 0.4899 0.3095 0.023 Uiso 1 1 calc R . .
C13 C 0.63653(14) 0.51823(12) 0.23837(4) 0.0198(2) Uani 1 1 d . . .
H13 H 0.5683 0.4227 0.2347 0.024 Uiso 1 1 calc R . .
C14 C 0.63510(14) 0.61738(12) 0.19859(4) 0.0198(2) Uani 1 1 d . . .
C15 C 0.73274(14) 0.75905(13) 0.20566(4) 0.0227(2) Uani 1 1 d . . .
H15 H 0.7302 0.8290 0.1796 0.027 Uiso 1 1 calc R . .
C16 C 0.83279(14) 0.79744(12) 0.25042(4) 0.0218(2) Uani 1 1 d . . .
H16 H 0.8986 0.8938 0.2544 0.026 Uiso 1 1 calc R . .
C17 C 0.53377(14) 0.57281(12) 0.15202(4) 0.0224(2) Uani 1 1 d . . .
C18 C 0.44724(15) 0.52985(13) 0.11381(4) 0.0229(2) Uani 1 1 d . . .
C19 C 0.33904(14) 0.47891(12) 0.06904(4) 0.0207(2) Uani 1 1 d . . .
C20 C 0.22267(16) 0.34623(13) 0.06957(4) 0.0266(3) Uani 1 1 d . . .
H20 H 0.2178 0.2884 0.0993 0.032 Uiso 1 1 calc R . .
C21 C 0.11455(16) 0.29874(14) 0.02696(5) 0.0295(3) Uani 1 1 d . . .
H21 H 0.0351 0.2090 0.0276 0.035 Uiso 1 1 calc R . .
C22 C 0.12239(16) 0.38236(13) -0.01666(4) 0.0263(3) Uani 1 1 d . . .
H22 H 0.0478 0.3502 -0.0458 0.032 Uiso 1 1 calc R . .
C23 C 0.23869(16) 0.51269(13) -0.01779(4) 0.0261(3) Uani 1 1 d . . .
H23 H 0.2447 0.5689 -0.0479 0.031 Uiso 1 1 calc R . .
C24 C 0.34611(15) 0.56148(13) 0.02470(4) 0.0236(2) Uani 1 1 d . . .
H24 H 0.4250 0.6515 0.0237 0.028 Uiso 1 1 calc R . .
C25 C -0.09193(13) 0.03938(12) 0.12069(4) 0.0184(2) Uani 1 1 d . . .
C26 C -0.12994(13) 0.16519(12) 0.14237(4) 0.0191(2) Uani 1 1 d . . .
C27 C -0.26733(14) 0.21795(12) 0.12313(4) 0.0224(2) Uani 1 1 d . . .
H27 H -0.2934 0.3028 0.1377 0.027 Uiso 1 1 calc R . .
C28 C -0.36549(15) 0.14320(13) 0.08199(5) 0.0258(3) Uani 1 1 d . . .
H28 H -0.4594 0.1781 0.0681 0.031 Uiso 1 1 calc R . .
C29 C -0.32875(15) 0.01822(13) 0.06081(4) 0.0263(3) Uani 1 1 d . . .
H29 H -0.3980 -0.0309 0.0327 0.032 Uiso 1 1 calc R . .
C30 C -0.19213(14) -0.03591(13) 0.08009(4) 0.0227(2) Uani 1 1 d . . .
H30 H -0.1681 -0.1220 0.0659 0.027 Uiso 1 1 calc R . .
C31 C 0.11223(14) -0.12023(12) 0.13580(4) 0.0217(2) Uani 1 1 d . . .
H31A H 0.0168 -0.2047 0.1310 0.026 Uiso 1 1 calc R . .
H31B H 0.1858 -0.1408 0.1652 0.026 Uiso 1 1 calc R . .
C32 C 0.20858(15) -0.10502(14) 0.08807(5) 0.0291(3) Uani 1 1 d . . .
H32A H 0.1363 -0.0855 0.0587 0.044 Uiso 1 1 calc R . .
H32B H 0.2457 -0.1959 0.0817 0.044 Uiso 1 1 calc R . .
H32C H 0.3058 -0.0239 0.0931 0.044 Uiso 1 1 calc R . .
C33 C -0.01649(15) 0.35067(12) 0.21114(4) 0.0226(2) Uani 1 1 d . . .
H33A H 0.0561 0.3564 0.2432 0.027 Uiso 1 1 calc R . .
H33B H -0.1316 0.3470 0.2205 0.027 Uiso 1 1 calc R . .
C34 C 0.04019(16) 0.48796(13) 0.18084(5) 0.0273(3) Uani 1 1 d . . .
H34A H 0.1583 0.4986 0.1748 0.041 Uiso 1 1 calc R . .
H34B H 0.0250 0.5734 0.2002 0.041 Uiso 1 1 calc R . .
H34C H -0.0262 0.4804 0.1480 0.041 Uiso 1 1 calc R . .
C35 C 0.26087(14) 0.13314(11) 0.22598(4) 0.0185(2) Uani 1 1 d . . .
C36 C 0.40978(14) 0.10343(12) 0.20971(4) 0.0191(2) Uani 1 1 d . . .
H36 H 0.4129 0.0744 0.1751 0.023 Uiso 1 1 calc R . .
C37 C 0.55196(14) 0.11505(12) 0.24250(4) 0.0197(2) Uani 1 1 d . . .
H37 H 0.6498 0.0925 0.2304 0.024 Uiso 1 1 calc R . .
C38 C 0.55171(14) 0.16008(12) 0.29363(4) 0.0206(2) Uani 1 1 d . . .
C39 C 0.40464(15) 0.18906(12) 0.31081(4) 0.0232(2) Uani 1 1 d . . .
H39 H 0.4020 0.2187 0.3454 0.028 Uiso 1 1 calc R . .
C40 C 0.26280(15) 0.17472(12) 0.27770(4) 0.0219(2) Uani 1 1 d . . .
H40 H 0.1638 0.1935 0.2903 0.026 Uiso 1 1 calc R . .
C41 C 0.70229(14) 0.18062(12) 0.32677(4) 0.0217(2) Uani 1 1 d . . .
C42 C 0.83151(15) 0.20411(12) 0.35299(4) 0.0215(2) Uani 1 1 d . . .
C43 C 0.98660(14) 0.23436(12) 0.38410(4) 0.0193(2) Uani 1 1 d . . .
C44 C 1.04984(14) 0.12021(12) 0.40684(4) 0.0212(2) Uani 1 1 d . . .
H44 H 0.9899 0.0220 0.4018 0.025 Uiso 1 1 calc R . .
C45 C 1.19949(14) 0.15006(12) 0.43663(4) 0.0215(2) Uani 1 1 d . . .
H45 H 1.2416 0.0723 0.4521 0.026 Uiso 1 1 calc R . .
C46 C 1.28821(14) 0.29293(12) 0.44404(4) 0.0213(2) Uani 1 1 d . . .
H46 H 1.3911 0.3128 0.4644 0.026 Uiso 1 1 calc R . .
C47 C 1.22648(15) 0.40718(12) 0.42170(4) 0.0242(3) Uani 1 1 d . . .
H47 H 1.2868 0.5051 0.4270 0.029 Uiso 1 1 calc R . .
C48 C 1.07708(14) 0.37819(12) 0.39174(4) 0.0232(2) Uani 1 1 d . . .
H48 H 1.0358 0.4564 0.3763 0.028 Uiso 1 1 calc R . .

loop_
_atom_site_aniso_label
_atom_site_aniso_U_11
_atom_site_aniso_U_22
_atom_site_aniso_U_33
_atom_site_aniso_U_23
_atom_site_aniso_U_13
_atom_site_aniso_U_12
N1 0.0149(5) 0.0184(5) 0.0176(4) 0.0001(3) 0.0001(3) 0.0034(4)
N2 0.0178(5) 0.0179(5) 0.0170(4) -0.0002(3) 0.0012(4) 0.0036(4)
N3 0.0184(5) 0.0177(5) 0.0180(5) 0.0004(4) 0.0005(4) 0.0044(4)
N4 0.0200(5) 0.0184(5) 0.0181(5) -0.0015(4) 0.0010(4) 0.0042(4)
B1 0.0201(6) 0.0136(6) 0.0194(6) 0.0004(5) 0.0010(5) 0.0048(5)
B2 0.0194(6) 0.0177(6) 0.0173(6) 0.0022(5) 0.0039(5) 0.0021(5)
C1 0.0173(5) 0.0130(5) 0.0202(5) -0.0009(4) -0.0015(4) 0.0044(4)
C2 0.0200(6) 0.0132(5) 0.0198(5) -0.0002(4) -0.0004(4) 0.0046(4)
C3 0.0176(5) 0.0165(5) 0.0262(6) -0.0012(4) -0.0003(4) 0.0039(4)
C4 0.0209(6) 0.0179(6) 0.0280(6) -0.0015(4) -0.0064(5) 0.0054(4)
C5 0.0265(6) 0.0209(6) 0.0201(6) -0.0005(4) -0.0050(5) 0.0066(5)
C6 0.0231(6) 0.0182(5) 0.0196(5) 0.0006(4) 0.0013(4) 0.0047(4)
C7 0.0166(6) 0.0267(6) 0.0217(6) -0.0013(5) 0.0030(4) 0.0039(4)
C8 0.0260(6) 0.0290(7) 0.0267(6) -0.0008(5) 0.0059(5) -0.0036(5)
C9 0.0198(6) 0.0268(6) 0.0207(6) 0.0010(5) 0.0047(4) 0.0028(5)
C10 0.0320(7) 0.0434(8) 0.0299(7) -0.0061(6) 0.0050(6) 0.0167(6)
C11 0.0168(5) 0.0198(5) 0.0182(5) -0.0009(4) 0.0021(4) 0.0053(4)
C12 0.0206(6) 0.0193(6) 0.0198(5) 0.0021(4) 0.0015(4) 0.0066(4)
C13 0.0186(6) 0.0179(5) 0.0225(6) -0.0020(4) 0.0004(4) 0.0035(4)
C14 0.0171(5) 0.0256(6) 0.0178(5) -0.0011(4) 0.0026(4) 0.0066(4)
C15 0.0223(6) 0.0254(6) 0.0200(6) 0.0053(5) 0.0016(5) 0.0039(5)
C16 0.0217(6) 0.0190(6) 0.0233(6) 0.0022(4) 0.0017(5) 0.0008(4)
C17 0.0222(6) 0.0252(6) 0.0205(6) 0.0000(5) 0.0028(5) 0.0060(5)
C18 0.0234(6) 0.0258(6) 0.0198(6) 0.0002(5) 0.0022(5) 0.0058(5)
C19 0.0202(6) 0.0250(6) 0.0174(5) -0.0031(4) 0.0001(4) 0.0068(5)
C20 0.0332(7) 0.0257(6) 0.0191(6) 0.0024(5) 0.0023(5) 0.0023(5)
C21 0.0334(7) 0.0256(6) 0.0256(6) -0.0022(5) 0.0013(5) -0.0025(5)
C22 0.0293(7) 0.0281(6) 0.0204(6) -0.0048(5) -0.0041(5) 0.0053(5)
C23 0.0315(7) 0.0263(6) 0.0200(6) 0.0026(5) -0.0009(5) 0.0056(5)
C24 0.0247(6) 0.0218(6) 0.0228(6) 0.0002(4) 0.0010(5) 0.0018(5)
C25 0.0167(5) 0.0192(5) 0.0190(5) 0.0039(4) 0.0030(4) 0.0023(4)
C26 0.0174(5) 0.0205(6) 0.0188(5) 0.0032(4) 0.0027(4) 0.0020(4)
C27 0.0198(6) 0.0215(6) 0.0263(6) 0.0050(5) 0.0040(5) 0.0044(4)
C28 0.0182(6) 0.0290(6) 0.0293(6) 0.0082(5) -0.0015(5) 0.0040(5)
C29 0.0226(6) 0.0294(7) 0.0232(6) 0.0028(5) -0.0035(5) -0.0008(5)
C30 0.0231(6) 0.0218(6) 0.0211(6) 0.0003(4) 0.0000(5) 0.0010(5)
C31 0.0216(6) 0.0179(6) 0.0253(6) -0.0031(4) -0.0003(5) 0.0042(4)
C32 0.0248(6) 0.0302(7) 0.0316(7) -0.0096(5) 0.0040(5) 0.0036(5)
C33 0.0249(6) 0.0212(6) 0.0232(6) -0.0028(4) 0.0029(5) 0.0077(5)
C34 0.0301(7) 0.0215(6) 0.0305(6) -0.0015(5) 0.0034(5) 0.0054(5)
C35 0.0208(6) 0.0148(5) 0.0193(5) 0.0014(4) 0.0016(4) 0.0028(4)
C36 0.0214(6) 0.0187(5) 0.0166(5) -0.0007(4) 0.0014(4) 0.0031(4)
C37 0.0191(6) 0.0177(5) 0.0220(6) 0.0009(4) 0.0020(4) 0.0030(4)
C38 0.0225(6) 0.0166(5) 0.0211(6) 0.0013(4) -0.0022(4) 0.0017(4)
C39 0.0284(6) 0.0241(6) 0.0167(5) -0.0018(4) 0.0004(5) 0.0051(5)
C40 0.0224(6) 0.0242(6) 0.0200(6) 0.0002(4) 0.0027(4) 0.0068(5)
C41 0.0249(6) 0.0186(6) 0.0209(6) 0.0007(4) -0.0005(5) 0.0038(5)
C42 0.0257(6) 0.0185(6) 0.0206(6) 0.0008(4) 0.0003(5) 0.0057(5)
C43 0.0196(6) 0.0212(6) 0.0174(5) -0.0005(4) 0.0002(4) 0.0054(4)
C44 0.0248(6) 0.0165(5) 0.0221(6) -0.0012(4) 0.0000(5) 0.0044(4)
C45 0.0249(6) 0.0197(6) 0.0214(6) 0.0010(4) -0.0003(5) 0.0090(5)
C46 0.0183(6) 0.0245(6) 0.0207(6) -0.0007(4) -0.0003(4) 0.0046(4)
C47 0.0239(6) 0.0183(6) 0.0289(6) 0.0001(5) -0.0009(5) 0.0018(5)
C48 0.0248(6) 0.0191(6) 0.0261(6) 0.0036(5) -0.0019(5) 0.0069(5)

loop_
_atom_type_symbol
_atom_type_description
_atom_type_scat_dispersion_real
_atom_type_scat_dispersion_imag
_atom_type_scat_source
C C 0.0033 0.0016 'International Tables Vol C Tables 4.2.6.8 and 6.1.1.4'
H H 0.0000 0.0000 'International Tables Vol C Tables 4.2.6.8 and 6.1.1.4'
N N 0.0061 0.0033 'International Tables Vol C Tables 4.2.6.8 and 6.1.1.4'
B B 0.0013 0.0007 'International Tables Vol C Tables 4.2.6.8 and 6.1.1.4'

loop_
_geom_angle_atom_site_label_1
_geom_angle_atom_site_label_2
_geom_angle_atom_site_label_3
_geom_angle
_geom_angle_site_symmetry_1
_geom_angle_site_symmetry_3
_geom_angle_publ_flag
C1 N1 B1 108.39(9) . . ?
C1 N1 C7 121.96(9) . . ?
B1 N1 C7 129.56(9) . . ?
C2 N2 B1 108.49(9) . . ?
C2 N2 C9 121.37(9) . . ?
B1 N2 C9 129.50(9) . . ?
C25 N3 B2 108.37(9) . . ?
C25 N3 C31 120.73(9) . . ?
B2 N3 C31 130.76(9) . . ?
C26 N4 B2 108.52(9) . . ?
C26 N4 C33 120.28(9) . . ?
B2 N4 C33 131.05(9) . . ?
N1 B1 N2 106.35(9) . . ?
N1 B1 C11 127.88(10) . . ?
N2 B1 C11 125.66(10) . . ?
N4 B2 N3 105.98(10) . . ?
N4 B2 C35 128.14(10) . . ?
N3 B2 C35 125.85(10) . . ?
C6 C1 N1 130.93(10) . . ?
C6 C1 C2 120.83(10) . . ?
N1 C1 C2 108.23(9) . . ?
C3 C2 N2 130.59(10) . . ?
C3 C2 C1 120.86(10) . . ?
N2 C2 C1 108.54(9) . . ?
C2 C3 C4 118.12(10) . . ?
C2 C3 H3 120.9 . . ?
C4 C3 H3 120.9 . . ?
C5 C4 C3 121.05(11) . . ?
C5 C4 H4 119.5 . . ?
C3 C4 H4 119.5 . . ?
C4 C5 C6 121.09(10) . . ?
C4 C5 H5 119.5 . . ?
C6 C5 H5 119.5 . . ?
C1 C6 C5 118.05(10) . . ?
C1 C6 H6 121.0 . . ?
C5 C6 H6 121.0 . . ?
N1 C7 C8 113.46(9) . . ?
N1 C7 H7A 108.9 . . ?
C8 C7 H7A 108.9 . . ?
N1 C7 H7B 108.9 . . ?
C8 C7 H7B 108.9 . . ?
H7A C7 H7B 107.7 . . ?
C7 C8 H8A 109.5 . . ?
C7 C8 H8B 109.5 . . ?
H8A C8 H8B 109.5 . . ?
C7 C8 H8C 109.5 . . ?
H8A C8 H8C 109.5 . . ?
H8B C8 H8C 109.5 . . ?
N2 C9 C10 112.49(9) . . ?
N2 C9 H9A 109.1 . . ?
C10 C9 H9A 109.1 . . ?
N2 C9 H9B 109.1 . . ?
C10 C9 H9B 109.1 . . ?
H9A C9 H9B 107.8 . . ?
C9 C10 H10A 109.5 . . ?
C9 C10 H10B 109.5 . . ?
H10A C10 H10B 109.5 . . ?
C9 C10 H10C 109.5 . . ?
H10A C10 H10C 109.5 . . ?
H10B C10 H10C 109.5 . . ?
C12 C11 C16 116.81(10) . . ?
C12 C11 B1 120.40(9) . . ?
C16 C11 B1 122.66(10) . . ?
C13 C12 C11 121.93(10) . . ?
C13 C12 H12 119.0 . . ?
C11 C12 H12 119.0 . . ?
C12 C13 C14 120.35(10) . . ?
C12 C13 H13 119.8 . . ?
C14 C13 H13 119.8 . . ?
C13 C14 C15 118.62(10) . . ?
C13 C14 C17 119.76(10) . . ?
C15 C14 C17 121.62(10) . . ?
C16 C15 C14 120.24(10) . . ?
C16 C15 H15 119.9 . . ?
C14 C15 H15 119.9 . . ?
C15 C16 C11 121.99(10) . . ?
C15 C16 H16 119.0 . . ?
C11 C16 H16 119.0 . . ?
C18 C17 C14 177.33(12) . . ?
C17 C18 C19 178.09(12) . . ?
C24 C19 C20 119.00(10) . . ?
C24 C19 C18 120.81(10) . . ?
C20 C19 C18 120.19(10) . . ?
C21 C20 C19 120.40(11) . . ?
C21 C20 H20 119.8 . . ?
C19 C20 H20 119.8 . . ?
C20 C21 C22 119.93(11) . . ?
C20 C21 H21 120.0 . . ?
C22 C21 H21 120.0 . . ?
C23 C22 C21 120.08(11) . . ?
C23 C22 H22 120.0 . . ?
C21 C22 H22 120.0 . . ?
C24 C23 C22 120.37(11) . . ?
C24 C23 H23 119.8 . . ?
C22 C23 H23 119.8 . . ?
C23 C24 C19 120.22(11) . . ?
C23 C24 H24 119.9 . . ?
C19 C24 H24 119.9 . . ?
C30 C25 N3 130.65(10) . . ?
C30 C25 C26 120.77(10) . . ?
N3 C25 C26 108.55(9) . . ?
C27 C26 N4 130.73(10) . . ?
C27 C26 C25 120.68(10) . . ?
N4 C26 C25 108.57(9) . . ?
C26 C27 C28 118.16(11) . . ?
C26 C27 H27 120.9 . . ?
C28 C27 H27 120.9 . . ?
C27 C28 C29 121.19(11) . . ?
C27 C28 H28 119.4 . . ?
C29 C28 H28 119.4 . . ?
C28 C29 C30 121.00(11) . . ?
C28 C29 H29 119.5 . . ?
C30 C29 H29 119.5 . . ?
C25 C30 C29 118.19(11) . . ?
C25 C30 H30 120.9 . . ?
C29 C30 H30 120.9 . . ?
N3 C31 C32 113.11(9) . . ?
N3 C31 H31A 109.0 . . ?
C32 C31 H31A 109.0 . . ?
N3 C31 H31B 109.0 . . ?
C32 C31 H31B 109.0 . . ?
H31A C31 H31B 107.8 . . ?
C31 C32 H32A 109.5 . . ?
C31 C32 H32B 109.5 . . ?
H32A C32 H32B 109.5 . . ?
C31 C32 H32C 109.5 . . ?
H32A C32 H32C 109.5 . . ?
H32B C32 H32C 109.5 . . ?
N4 C33 C34 113.48(9) . . ?
N4 C33 H33A 108.9 . . ?
C34 C33 H33A 108.9 . . ?
N4 C33 H33B 108.9 . . ?
C34 C33 H33B 108.9 . . ?
H33A C33 H33B 107.7 . . ?
C33 C34 H34A 109.5 . . ?
C33 C34 H34B 109.5 . . ?
H34A C34 H34B 109.5 . . ?
C33 C34 H34C 109.5 . . ?
H34A C34 H34C 109.5 . . ?
H34B C34 H34C 109.5 . . ?
C36 C35 C40 116.54(10) . . ?
C36 C35 B2 120.55(10) . . ?
C40 C35 B2 122.90(10) . . ?
C37 C36 C35 122.19(10) . . ?
C37 C36 H36 118.9 . . ?
C35 C36 H36 118.9 . . ?
C36 C37 C38 120.11(10) . . ?
C36 C37 H37 119.9 . . ?
C38 C37 H37 119.9 . . ?
C39 C38 C37 118.73(10) . . ?
C39 C38 C41 121.24(10) . . ?
C37 C38 C41 120.00(10) . . ?
C40 C39 C38 120.40(10) . . ?
C40 C39 H39 119.8 . . ?
C38 C39 H39 119.8 . . ?
C39 C40 C35 122.00(11) . . ?
C39 C40 H40 119.0 . . ?
C35 C40 H40 119.0 . . ?
C42 C41 C38 176.55(12) . . ?
C41 C42 C43 179.17(12) . . ?
C48 C43 C44 119.09(10) . . ?
C48 C43 C42 120.42(10) . . ?
C44 C43 C42 120.48(10) . . ?
C45 C44 C43 120.19(10) . . ?
C45 C44 H44 119.9 . . ?
C43 C44 H44 119.9 . . ?
C44 C45 C46 120.33(10) . . ?
C44 C45 H45 119.8 . . ?
C46 C45 H45 119.8 . . ?
C45 C46 C47 119.98(11) . . ?
C45 C46 H46 120.0 . . ?
C47 C46 H46 120.0 . . ?
C48 C47 C46 120.04(11) . . ?
C48 C47 H47 120.0 . . ?
C46 C47 H47 120.0 . . ?
C47 C48 C43 120.37(10) . . ?
C47 C48 H48 119.8 . . ?
C43 C48 H48 119.8 . . ?

loop_
_geom_bond_atom_site_label_1
_geom_bond_atom_site_label_2
_geom_bond_distance
_geom_bond_site_symmetry_2
_geom_bond_publ_flag
N1 C1 1.3995(13) . ?
N1 B1 1.4309(15) . ?
N1 C7 1.4620(14) . ?
N2 C2 1.3928(13) . ?
N2 B1 1.4317(15) . ?
N2 C9 1.4626(14) . ?
N3 C25 1.3978(14) . ?
N3 B2 1.4413(15) . ?
N3 C31 1.4614(14) . ?
N4 C26 1.3979(14) . ?
N4 B2 1.4359(15) . ?
N4 C33 1.4673(14) . ?
B1 C11 1.5658(16) . ?
B2 C35 1.5634(16) . ?
C1 C6 1.3888(15) . ?
C1 C2 1.4107(15) . ?
C2 C3 1.3876(15) . ?
C3 C4 1.3947(16) . ?
C3 H3 0.9500 . ?
C4 C5 1.3943(17) . ?
C4 H4 0.9500 . ?
C5 C6 1.3953(16) . ?
C5 H5 0.9500 . ?
C6 H6 0.9500 . ?
C7 C8 1.5189(16) . ?
C7 H7A 0.9900 . ?
C7 H7B 0.9900 . ?
C8 H8A 0.9800 . ?
C8 H8B 0.9800 . ?
C8 H8C 0.9800 . ?
C9 C10 1.5152(16) . ?
C9 H9A 0.9900 . ?
C9 H9B 0.9900 . ?
C10 H10A 0.9800 . ?
C10 H10B 0.9800 . ?
C10 H10C 0.9800 . ?
C11 C12 1.4026(15) . ?
C11 C16 1.4044(15) . ?
C12 C13 1.3838(15) . ?
C12 H12 0.9500 . ?
C13 C14 1.4004(15) . ?
C13 H13 0.9500 . ?
C14 C15 1.4012(16) . ?
C14 C17 1.4351(15) . ?
C15 C16 1.3836(16) . ?
C15 H15 0.9500 . ?
C16 H16 0.9500 . ?
C17 C18 1.2015(16) . ?
C18 C19 1.4357(15) . ?
C19 C24 1.3970(15) . ?
C19 C20 1.3995(16) . ?
C20 C21 1.3858(16) . ?
C20 H20 0.9500 . ?
C21 C22 1.3865(17) . ?
C21 H21 0.9500 . ?
C22 C23 1.3841(17) . ?
C22 H22 0.9500 . ?
C23 C24 1.3827(16) . ?
C23 H23 0.9500 . ?
C24 H24 0.9500 . ?
C25 C30 1.3888(15) . ?
C25 C26 1.4077(15) . ?
C26 C27 1.3897(15) . ?
C27 C28 1.3900(16) . ?
C27 H27 0.9500 . ?
C28 C29 1.3910(17) . ?
C28 H28 0.9500 . ?
C29 C30 1.3914(16) . ?
C29 H29 0.9500 . ?
C30 H30 0.9500 . ?
C31 C32 1.5211(16) . ?
C31 H31A 0.9900 . ?
C31 H31B 0.9900 . ?
C32 H32A 0.9800 . ?
C32 H32B 0.9800 . ?
C32 H32C 0.9800 . ?
C33 C34 1.5198(16) . ?
C33 H33A 0.9900 . ?
C33 H33B 0.9900 . ?
C34 H34A 0.9800 . ?
C34 H34B 0.9800 . ?
C34 H34C 0.9800 . ?
C35 C36 1.4070(15) . ?
C35 C40 1.4072(15) . ?
C36 C37 1.3852(15) . ?
C36 H36 0.9500 . ?
C37 C38 1.4035(15) . ?
C37 H37 0.9500 . ?
C38 C39 1.3992(16) . ?
C38 C41 1.4382(15) . ?
C39 C40 1.3852(16) . ?
C39 H39 0.9500 . ?
C40 H40 0.9500 . ?
C41 C42 1.2020(16) . ?
C42 C43 1.4380(15) . ?
C43 C48 1.3994(15) . ?
C43 C44 1.4008(15) . ?
C44 C45 1.3846(16) . ?
C44 H44 0.9500 . ?
C45 C46 1.3865(16) . ?
C45 H45 0.9500 . ?
C46 C47 1.3913(16) . ?
C46 H46 0.9500 . ?
C47 C48 1.3851(16) . ?
C47 H47 0.9500 . ?
C48 H48 0.9500 . ?
